data_7243218
loop_
_publ_author_name
'Theppitak, Chatphorn'
'Kielar, Filip'
'Dungkaew, Winya'
'Sukwattanasinitt, Mongkol'
'Kangkaew, Laongdao'
'Sahasithiwat, Somboon'
'Zenno, Hikaru'
'Hayami, Shinya'
'Chainok, Kittipong'

_publ_section_title
;
 The coordination chemistry of benzhydrazide with lanthanide(iii) ions:
 hydrothermal in situ ligand formation, structures, magnetic and
 photoluminescence sensing properties
;
_journal_issue 40
_journal_name_full 'RSC Advances'
_journal_page_first 24709
_journal_page_last 24721
_journal_paper_doi 10.1039/D1RA03106F
_journal_volume 11
_journal_year 2021
_chemical_formula_moiety 'C28 H25 N2 O8 Tb, H2 O'
_chemical_formula_sum 'C28 H27 N2 O9 Tb'
_chemical_formula_weight 694.43
_space_group_crystal_system monoclinic
_space_group_IT_number 14
_space_group_name_Hall '-P 2ybc'
_space_group_name_H-M_alt 'P 1 21/c 1'
_atom_sites_solution_hydrogens mixed
_atom_sites_solution_primary dual
_audit_creation_date 2021-02-21
_audit_creation_method
;
Olex2 1.3
(compiled 2020.11.12 svn.r5f609507 for OlexSys, GUI svn.r6272)
;
_audit_update_record
;
2021-02-21 deposited with the CCDC.	2021-07-08 downloaded from the CCDC.
;
_cell_angle_alpha 90
_cell_angle_beta 91.4340(10)
_cell_angle_gamma 90
_cell_formula_units_Z 4
_cell_length_a 14.4340(5)
_cell_length_b 19.7062(7)
_cell_length_c 9.9308(3)
_cell_measurement_reflns_used 9967
_cell_measurement_temperature 296
_cell_measurement_theta_max 27.356
_cell_measurement_theta_min 3.01
_cell_volume 2823.83(16)
_computing_cell_refinement 'SAINT v8.34A (Bruker, 2013)'
_computing_data_reduction 'SAINT v8.34A (Bruker, 2013)'
_computing_molecular_graphics 'Olex2 1.3 (Dolomanov et al., 2009)'
_computing_publication_material 'Olex2 1.3 (Dolomanov et al., 2009)'
_computing_structure_refinement 'SHELXL 2018/3 (Sheldrick, 2015)'
_computing_structure_solution 'SHELXT  (Sheldrick, 2015)'
_diffrn_ambient_temperature 296.0
_diffrn_detector 'Bruker PHOTON 200 area detector'
_diffrn_detector_area_resol_mean 7.39
_diffrn_detector_type 'PHOTON II area detector'
_diffrn_measured_fraction_theta_full 0.998
_diffrn_measured_fraction_theta_max 0.998
_diffrn_measurement_device 'four-circle KAPPA diffractometer'
_diffrn_measurement_device_type 'BRUKER D8 QUEST CMOS PHOTON II'
_diffrn_measurement_method '\f and \w scans'
_diffrn_radiation_collimation '0.5 mm'
_diffrn_radiation_monochromator graphite
_diffrn_radiation_probe x-ray
_diffrn_radiation_type MoK\a
_diffrn_radiation_wavelength 0.71073
_diffrn_radiation_xray_symbol K-L~3~
_diffrn_reflns_av_R_equivalents 0.0594
_diffrn_reflns_av_unetI/netI 0.0311
_diffrn_reflns_Laue_measured_fraction_full 0.998
_diffrn_reflns_Laue_measured_fraction_max 0.998
_diffrn_reflns_limit_h_max 17
_diffrn_reflns_limit_h_min -17
_diffrn_reflns_limit_k_max 24
_diffrn_reflns_limit_k_min -24
_diffrn_reflns_limit_l_max 12
_diffrn_reflns_limit_l_min -12
_diffrn_reflns_number 38516
_diffrn_reflns_point_group_measured_fraction_full 0.998
_diffrn_reflns_point_group_measured_fraction_max 0.998
_diffrn_reflns_theta_full 25.242
_diffrn_reflns_theta_max 26.021
_diffrn_reflns_theta_min 2.913
_diffrn_source 'sealed x-ray tube'
_diffrn_source_current 30.0
_diffrn_source_power 1.5
_diffrn_source_type Mo
_diffrn_source_voltage 50.0
_diffrn_standards_number 0
_exptl_absorpt_coefficient_mu 2.560
_exptl_absorpt_correction_T_max 0.7456
_exptl_absorpt_correction_T_min 0.6290
_exptl_absorpt_correction_type multi-scan
_exptl_absorpt_process_details
'SADABS-2014/4 (Bruker,2014/4) was used for absorption correction. wR2(int) was 0.0686 before and 0.0570 after correction. The Ratio of minimum to maximum transmission is 0.8436. The \l/2 correction factor is 0.00150.'
_exptl_crystal_colour colourless
_exptl_crystal_colour_primary colourless
_exptl_crystal_density_diffrn 1.633
_exptl_crystal_description plate
_exptl_crystal_F_000 1384
_exptl_crystal_size_max 0.28
_exptl_crystal_size_mid 0.22
_exptl_crystal_size_min 0.16
_refine_diff_density_max 0.638
_refine_diff_density_min -0.543
_refine_diff_density_rms 0.076
_refine_ls_extinction_method none
_refine_ls_goodness_of_fit_ref 1.047
_refine_ls_hydrogen_treatment mixed
_refine_ls_matrix_type full
_refine_ls_number_parameters 385
_refine_ls_number_reflns 5549
_refine_ls_number_restraints 8
_refine_ls_restrained_S_all 1.047
_refine_ls_R_factor_all 0.0422
_refine_ls_R_factor_gt 0.0262
_refine_ls_shift/su_max 0.002
_refine_ls_shift/su_mean 0.000
_refine_ls_structure_factor_coef Fsqd
_refine_ls_weighting_details 'w=1/[\s^2^(Fo^2^)+(0.0175P)^2^+1.7854P] where P=(Fo^2^+2Fc^2^)/3'
_refine_ls_weighting_scheme calc
_refine_ls_wR_factor_gt 0.0472
_refine_ls_wR_factor_ref 0.0515
_reflns_Friedel_coverage 0.000
_reflns_number_gt 4381
_reflns_number_total 5549
_reflns_threshold_expression 'I > 2\s(I)'
_cod_data_source_file d1ra03106f2.cif
_cod_data_source_block 11tb
_cod_original_cell_volume 2823.82(16)
_cod_database_code 7243218
_shelx_shelxl_version_number 2018/3
_shelx_space_group_comment
;
The symmetry employed for this shelxl refinement is uniquely defined
by the following loop, which should always be used as a source of
symmetry information in preference to the above space-group names.
They are only intended as comments.
;
_shelx_estimated_absorpt_t_max 0.685
_shelx_estimated_absorpt_t_min 0.534
_olex2_refinement_description
;
1. Restrained distances
 O8-H8A = O8-H8B
 0.84 with sigma of 0.01
2. Uiso/Uaniso restraints and constraints
O9A \\sim O9B: within 2A with sigma of 0.04 and sigma for terminal atoms of
0.08 within 2A
3. Others
 Sof(O9B)=Sof(H9BA)=Sof(H9BB)=1-FVAR(1)
 Sof(O9A)=Sof(H9AA)=Sof(H9AB)=FVAR(1)
4.a Free rotating group:
 O9A(H9AA,H9AB), O9B(H9BA,H9BB)
4.b Secondary CH2 refined with riding coordinates:
 N1(H1A,H1B)
4.c Aromatic/amide H refined with riding coordinates:
 N2(H2), C3(H3), C4(H4), C5(H5), C6(H6), C7(H7), C10(H10), C11(H11), C12(H12),
 C13(H13), C14(H14), C17(H17), C18(H18), C19(H19), C20(H20), C21(H21), C24(H24),
  C25(H25), C26(H26), C27(H27), C28(H28)
;
_olex2_submission_special_instructions 'No special instructions were received'

loop_
_space_group_symop_operation_xyz
'x, y, z'
'-x, y+1/2, -z+1/2'
'-x, -y, -z'
'x, -y-1/2, z-1/2'

loop_
_atom_site_label
_atom_site_type_symbol
_atom_site_fract_x
_atom_site_fract_y
_atom_site_fract_z
_atom_site_U_iso_or_equiv
_atom_site_adp_type
_atom_site_occupancy
_atom_site_site_symmetry_order
_atom_site_calc_flag
_atom_site_refinement_flags_posn
_atom_site_refinement_flags_adp
_atom_site_refinement_flags_occupancy
_atom_site_disorder_assembly
_atom_site_disorder_group
Tb1 Tb 0.59604(2) 0.74487(2) 0.57903(2) 0.02535(5) Uani 1 1 d . . . . .
O1 O 0.51336(16) 0.84288(11) 0.4780(2) 0.0367(5) Uani 1 1 d . . . . .
O2 O 0.69796(16) 0.73354(11) 0.7567(2) 0.0399(6) Uani 1 1 d . . . . .
O3 O 0.71392(15) 0.69739(11) 0.9666(2) 0.0379(5) Uani 1 1 d . . . . .
O4 O 0.50243(15) 0.70205(12) 0.4129(2) 0.0381(5) Uani 1 1 d . . . . .
O5 O 0.46445(15) 0.73575(11) 0.2063(2) 0.0393(5) Uani 1 1 d . . . . .
O6 O 0.68942(16) 0.65880(11) 0.4897(2) 0.0386(6) Uani 1 1 d . . . . .
O7 O 0.6802(2) 0.56117(14) 0.5970(3) 0.0807(10) Uani 1 1 d . . . . .
O8 O 0.5469(2) 0.63743(13) 0.6883(3) 0.0441(6) Uani 1 1 d D . . . .
H8A H 0.593(2) 0.6118(18) 0.675(4) 0.071(15) Uiso 1 1 d D . . . .
H8B H 0.542(4) 0.638(2) 0.7722(12) 0.104(19) Uiso 1 1 d D . . . .
O9A O 0.470(2) 0.9494(12) 0.906(3) 0.081(9) Uani 0.133(6) 1 d G U P A 1
H9AA H 0.418152 0.965757 0.878273 0.121 Uiso 0.133(6) 1 d G U P A 1
H9AB H 0.500883 0.983692 0.930555 0.121 Uiso 0.133(6) 1 d G U P A 1
O9B O 0.5574(4) 1.00750(18) 0.8713(3) 0.0759(14) Uani 0.867(6) 1 d G U P A 2
H9BA H 0.538209 1.048003 0.874276 0.114 Uiso 0.867(6) 1 d G U P A 2
H9BB H 0.585379 1.001472 0.946312 0.114 Uiso 0.867(6) 1 d G U P A 2
N1 N 0.61833(18) 0.86231(12) 0.6928(2) 0.0324(6) Uani 1 1 d . . . . .
H1A H 0.623902 0.856950 0.781633 0.039 Uiso 1 1 calc R U . . .
H1B H 0.670199 0.881326 0.664252 0.039 Uiso 1 1 calc R U . . .
N2 N 0.54255(19) 0.90530(13) 0.6625(3) 0.0356(7) Uani 1 1 d . . . . .
H2 H 0.529980 0.939443 0.712794 0.043 Uiso 1 1 calc R U . . .
C1 C 0.4914(2) 0.89098(16) 0.5533(3) 0.0330(7) Uani 1 1 d . . . . .
C2 C 0.4060(2) 0.93115(16) 0.5256(3) 0.0370(8) Uani 1 1 d . . . . .
C3 C 0.3710(3) 0.97713(19) 0.6168(4) 0.0591(11) Uani 1 1 d . . . . .
H3 H 0.402683 0.985509 0.697834 0.071 Uiso 1 1 calc R U . . .
C4 C 0.2889(3) 1.0104(2) 0.5868(5) 0.0777(15) Uani 1 1 d . . . . .
H4 H 0.265331 1.041356 0.647843 0.093 Uiso 1 1 calc R U . . .
C5 C 0.2424(3) 0.9984(2) 0.4690(5) 0.0746(14) Uani 1 1 d . . . . .
H5 H 0.186671 1.020604 0.450149 0.090 Uiso 1 1 calc R U . . .
C6 C 0.2770(3) 0.9539(3) 0.3779(5) 0.0809(15) Uani 1 1 d . . . . .
H6 H 0.245944 0.946694 0.296022 0.097 Uiso 1 1 calc R U . . .
C7 C 0.3578(3) 0.9197(2) 0.4075(4) 0.0610(12) Uani 1 1 d . . . . .
H7 H 0.380091 0.888309 0.346343 0.073 Uiso 1 1 calc R U . . .
C8 C 0.7449(2) 0.70778(14) 0.8512(3) 0.0277(7) Uani 1 1 d . . . . .
C9 C 0.8441(2) 0.69040(15) 0.8282(3) 0.0302(7) Uani 1 1 d . . . . .
C10 C 0.8842(3) 0.70657(19) 0.7072(4) 0.0471(9) Uani 1 1 d . . . . .
H10 H 0.848371 0.725335 0.637531 0.057 Uiso 1 1 calc R U . . .
C11 C 0.9773(3) 0.6948(2) 0.6900(5) 0.0710(13) Uani 1 1 d . . . . .
H11 H 1.004390 0.706611 0.609312 0.085 Uiso 1 1 calc R U . . .
C12 C 1.0300(3) 0.6660(3) 0.7908(6) 0.0785(15) Uani 1 1 d . . . . .
H12 H 1.092707 0.658180 0.778405 0.094 Uiso 1 1 calc R U . . .
C13 C 0.9908(3) 0.6485(2) 0.9101(5) 0.0726(14) Uani 1 1 d . . . . .
H13 H 1.026558 0.628252 0.978262 0.087 Uiso 1 1 calc R U . . .
C14 C 0.8974(3) 0.66119(19) 0.9285(4) 0.0485(9) Uani 1 1 d . . . . .
H14 H 0.870745 0.649767 1.009680 0.058 Uiso 1 1 calc R U . . .
C15 C 0.4437(2) 0.71274(15) 0.3192(3) 0.0293(7) Uani 1 1 d . . . . .
C16 C 0.3446(2) 0.69588(16) 0.3430(3) 0.0350(8) Uani 1 1 d . . . . .
C17 C 0.3159(3) 0.6817(2) 0.4718(4) 0.0537(10) Uani 1 1 d . . . . .
H17 H 0.358445 0.681033 0.543676 0.064 Uiso 1 1 calc R U . . .
C18 C 0.2233(3) 0.6686(3) 0.4924(5) 0.0768(15) Uani 1 1 d . . . . .
H18 H 0.203542 0.660130 0.579202 0.092 Uiso 1 1 calc R U . . .
C19 C 0.1609(3) 0.6677(3) 0.3887(6) 0.0786(15) Uani 1 1 d . . . . .
H19 H 0.098842 0.658882 0.404626 0.094 Uiso 1 1 calc R U . . .
C20 C 0.1889(3) 0.6799(3) 0.2607(5) 0.0741(14) Uani 1 1 d . . . . .
H20 H 0.146182 0.678497 0.189073 0.089 Uiso 1 1 calc R U . . .
C21 C 0.2808(3) 0.6943(2) 0.2377(4) 0.0532(10) Uani 1 1 d . . . . .
H21 H 0.299684 0.702958 0.150546 0.064 Uiso 1 1 calc R U . . .
C22 C 0.7179(3) 0.60000(17) 0.5159(3) 0.0399(8) Uani 1 1 d . . . . .
C23 C 0.8012(2) 0.57537(17) 0.4440(3) 0.0388(8) Uani 1 1 d . . . . .
C24 C 0.8460(3) 0.61717(19) 0.3555(4) 0.0465(9) Uani 1 1 d . . . . .
H24 H 0.824287 0.661057 0.340923 0.056 Uiso 1 1 calc R U . . .
C25 C 0.9230(3) 0.5947(2) 0.2879(4) 0.0589(11) Uani 1 1 d . . . . .
H25 H 0.953330 0.623654 0.229527 0.071 Uiso 1 1 calc R U . . .
C26 C 0.9544(3) 0.5296(3) 0.3074(5) 0.0695(13) Uani 1 1 d . . . . .
H26 H 1.005353 0.513889 0.261130 0.083 Uiso 1 1 calc R U . . .
C27 C 0.9101(3) 0.4878(2) 0.3956(5) 0.0699(13) Uani 1 1 d . . . . .
H27 H 0.931822 0.443846 0.409550 0.084 Uiso 1 1 calc R U . . .
C28 C 0.8341(3) 0.51005(19) 0.4636(4) 0.0532(10) Uani 1 1 d . . . . .
H28 H 0.804650 0.481127 0.522894 0.064 Uiso 1 1 calc R U . . .

loop_
_atom_site_aniso_label
_atom_site_aniso_U_11
_atom_site_aniso_U_22
_atom_site_aniso_U_33
_atom_site_aniso_U_23
_atom_site_aniso_U_13
_atom_site_aniso_U_12
Tb1 0.02588(8) 0.03165(8) 0.01860(7) -0.00063(7) 0.00237(5) 0.00131(7)
O1 0.0461(15) 0.0411(13) 0.0228(11) -0.0024(10) -0.0001(10) 0.0108(11)
O2 0.0385(13) 0.0469(14) 0.0339(12) -0.0007(10) -0.0091(10) 0.0104(11)
O3 0.0397(14) 0.0413(13) 0.0335(13) 0.0038(10) 0.0147(11) 0.0063(11)
O4 0.0355(14) 0.0507(14) 0.0282(12) -0.0077(10) -0.0002(11) -0.0052(11)
O5 0.0334(12) 0.0535(15) 0.0315(12) 0.0066(10) 0.0099(10) 0.0004(11)
O6 0.0492(15) 0.0349(13) 0.0322(12) 0.0017(10) 0.0082(11) 0.0145(11)
O7 0.092(2) 0.0557(18) 0.097(2) 0.0366(17) 0.046(2) 0.0237(17)
O8 0.0535(19) 0.0465(16) 0.0327(15) 0.0034(12) 0.0086(13) -0.0057(13)
O9A 0.11(2) 0.085(17) 0.051(14) -0.029(12) -0.004(14) 0.015(15)
O9B 0.116(4) 0.056(2) 0.055(2) -0.0095(17) -0.013(2) 0.021(2)
N1 0.0351(16) 0.0372(15) 0.0247(14) 0.0036(11) 0.0000(12) 0.0051(12)
N2 0.0446(18) 0.0317(15) 0.0306(15) -0.0039(11) 0.0018(13) 0.0087(13)
C1 0.040(2) 0.0357(18) 0.0237(16) 0.0059(14) 0.0039(15) 0.0043(15)
C2 0.041(2) 0.0359(18) 0.0344(19) 0.0073(14) 0.0030(16) 0.0084(15)
C3 0.058(3) 0.052(2) 0.067(3) -0.017(2) -0.011(2) 0.024(2)
C4 0.068(3) 0.067(3) 0.097(4) -0.022(3) -0.012(3) 0.035(3)
C5 0.056(3) 0.074(3) 0.093(4) 0.006(3) -0.011(3) 0.030(2)
C6 0.066(3) 0.116(4) 0.059(3) -0.002(3) -0.023(2) 0.032(3)
C7 0.055(3) 0.084(3) 0.044(2) -0.002(2) -0.008(2) 0.028(2)
C8 0.0313(18) 0.0224(16) 0.0296(17) -0.0047(13) 0.0030(14) -0.0017(13)
C9 0.0277(17) 0.0314(17) 0.0316(17) -0.0055(13) 0.0032(14) -0.0019(14)
C10 0.046(2) 0.056(2) 0.039(2) 0.0016(17) 0.0101(18) 0.0046(19)
C11 0.054(3) 0.091(3) 0.070(3) -0.006(3) 0.036(3) 0.007(3)
C12 0.035(3) 0.101(4) 0.100(4) -0.026(3) 0.016(3) 0.016(3)
C13 0.045(3) 0.095(4) 0.077(3) -0.005(3) -0.009(2) 0.027(2)
C14 0.039(2) 0.065(2) 0.042(2) 0.0015(19) -0.0006(17) 0.013(2)
C15 0.0322(18) 0.0289(17) 0.0269(17) -0.0059(13) 0.0039(15) -0.0013(14)
C16 0.0350(19) 0.0360(18) 0.0344(18) -0.0037(14) 0.0091(16) -0.0038(15)
C17 0.047(2) 0.072(3) 0.042(2) -0.0017(19) 0.0129(19) -0.020(2)
C18 0.060(3) 0.108(4) 0.064(3) -0.010(3) 0.031(3) -0.030(3)
C19 0.040(3) 0.096(4) 0.101(4) -0.013(3) 0.021(3) -0.024(3)
C20 0.030(2) 0.111(4) 0.081(3) 0.004(3) -0.013(2) -0.006(2)
C21 0.040(2) 0.074(3) 0.046(2) 0.007(2) -0.0006(18) -0.004(2)
C22 0.049(2) 0.038(2) 0.0327(18) 0.0019(15) -0.0017(16) 0.0042(17)
C23 0.043(2) 0.0376(19) 0.0356(19) -0.0052(15) -0.0068(16) 0.0097(16)
C24 0.045(2) 0.049(2) 0.045(2) 0.0004(17) -0.0018(18) 0.0091(18)
C25 0.048(3) 0.080(3) 0.049(2) -0.001(2) 0.005(2) 0.009(2)
C26 0.050(3) 0.098(4) 0.061(3) -0.019(3) 0.000(2) 0.028(3)
C27 0.068(3) 0.060(3) 0.082(3) -0.013(2) -0.010(3) 0.032(2)
C28 0.056(3) 0.041(2) 0.063(3) -0.0009(18) -0.007(2) 0.0124(19)

loop_
_atom_type_symbol
_atom_type_description
_atom_type_scat_dispersion_real
_atom_type_scat_dispersion_imag
_atom_type_scat_source
C C 0.0033 0.0016 'International Tables Vol C Tables 4.2.6.8 and 6.1.1.4'
H H 0.0000 0.0000 'International Tables Vol C Tables 4.2.6.8 and 6.1.1.4'
N N 0.0061 0.0033 'International Tables Vol C Tables 4.2.6.8 and 6.1.1.4'
O O 0.0106 0.0060 'International Tables Vol C Tables 4.2.6.8 and 6.1.1.4'
Tb Tb -0.1723 4.1537 'International Tables Vol C Tables 4.2.6.8 and 6.1.1.4'

loop_
_geom_angle_atom_site_label_1
_geom_angle_atom_site_label_2
_geom_angle_atom_site_label_3
_geom_angle
_geom_angle_site_symmetry_1
_geom_angle_site_symmetry_3
_geom_angle_publ_flag
O1 Tb1 O8 134.59(9) . . ?
O1 Tb1 N1 62.12(8) . . ?
O2 Tb1 O1 133.38(8) . . ?
O2 Tb1 O3 87.38(8) . 4_575 ?
O2 Tb1 O5 96.60(8) . 4_576 ?
O2 Tb1 O6 81.75(8) . . ?
O2 Tb1 O8 76.38(9) . . ?
O2 Tb1 N1 71.30(8) . . ?
O3 Tb1 O1 77.10(8) 4_575 . ?
O3 Tb1 O6 75.04(8) 4_575 . ?
O3 Tb1 O8 146.66(9) 4_575 . ?
O3 Tb1 N1 72.04(8) 4_575 . ?
O4 Tb1 O1 73.90(8) . . ?
O4 Tb1 O2 152.54(8) . . ?
O4 Tb1 O3 105.02(8) . 4_575 ?
O4 Tb1 O5 88.68(8) . 4_576 ?
O4 Tb1 O6 78.12(8) . . ?
O4 Tb1 O8 80.21(9) . . ?
O4 Tb1 N1 135.58(8) . . ?
O5 Tb1 O1 72.61(7) 4_576 . ?
O5 Tb1 O3 141.67(8) 4_576 4_575 ?
O5 Tb1 O6 143.29(8) 4_576 . ?
O5 Tb1 O8 70.10(9) 4_576 . ?
O5 Tb1 N1 73.28(8) 4_576 . ?
O6 Tb1 O1 133.30(7) . . ?
O6 Tb1 O8 73.95(8) . . ?
O6 Tb1 N1 137.88(8) . . ?
O8 Tb1 N1 127.06(8) . . ?
C1 O1 Tb1 118.41(19) . . ?
C8 O2 Tb1 161.3(2) . . ?
C8 O3 Tb1 129.2(2) . 4_576 ?
C15 O4 Tb1 148.4(2) . . ?
C15 O5 Tb1 139.3(2) . 4_575 ?
C22 O6 Tb1 140.8(2) . . ?
Tb1 O8 H8A 102(3) . . ?
Tb1 O8 H8B 117(3) . . ?
H8A O8 H8B 104(4) . . ?
H9AA O9A H9AB 104.3 . . ?
H9BA O9B H9BB 104.6 . . ?
Tb1 N1 H1A 109.5 . . ?
Tb1 N1 H1B 109.5 . . ?
H1A N1 H1B 108.1 . . ?
N2 N1 Tb1 110.87(18) . . ?
N2 N1 H1A 109.5 . . ?
N2 N1 H1B 109.5 . . ?
N1 N2 H2 121.3 . . ?
C1 N2 N1 117.3(3) . . ?
C1 N2 H2 121.3 . . ?
O1 C1 N2 120.3(3) . . ?
O1 C1 C2 120.9(3) . . ?
N2 C1 C2 118.7(3) . . ?
C3 C2 C1 122.8(3) . . ?
C7 C2 C1 118.3(3) . . ?
C7 C2 C3 118.9(3) . . ?
C2 C3 H3 120.2 . . ?
C4 C3 C2 119.6(4) . . ?
C4 C3 H3 120.2 . . ?
C3 C4 H4 119.8 . . ?
C5 C4 C3 120.5(4) . . ?
C5 C4 H4 119.8 . . ?
C4 C5 H5 119.9 . . ?
C4 C5 C6 120.2(4) . . ?
C6 C5 H5 119.9 . . ?
C5 C6 H6 120.1 . . ?
C5 C6 C7 119.9(4) . . ?
C7 C6 H6 120.1 . . ?
C2 C7 C6 120.9(4) . . ?
C2 C7 H7 119.5 . . ?
C6 C7 H7 119.5 . . ?
O2 C8 O3 123.5(3) . . ?
O2 C8 C9 118.7(3) . . ?
O3 C8 C9 117.7(3) . . ?
C10 C9 C8 120.2(3) . . ?
C14 C9 C8 120.5(3) . . ?
C14 C9 C10 119.2(3) . . ?
C9 C10 H10 120.0 . . ?
C11 C10 C9 119.9(4) . . ?
C11 C10 H10 120.0 . . ?
C10 C11 H11 119.8 . . ?
C12 C11 C10 120.4(4) . . ?
C12 C11 H11 119.8 . . ?
C11 C12 H12 119.8 . . ?
C11 C12 C13 120.3(4) . . ?
C13 C12 H12 119.8 . . ?
C12 C13 H13 120.3 . . ?
C12 C13 C14 119.4(4) . . ?
C14 C13 H13 120.3 . . ?
C9 C14 C13 120.7(4) . . ?
C9 C14 H14 119.7 . . ?
C13 C14 H14 119.7 . . ?
O4 C15 C16 118.4(3) . . ?
O5 C15 O4 123.3(3) . . ?
O5 C15 C16 118.3(3) . . ?
C17 C16 C15 120.1(3) . . ?
C21 C16 C15 120.7(3) . . ?
C21 C16 C17 119.2(3) . . ?
C16 C17 H17 120.4 . . ?
C18 C17 C16 119.2(4) . . ?
C18 C17 H17 120.4 . . ?
C17 C18 H18 119.4 . . ?
C19 C18 C17 121.2(4) . . ?
C19 C18 H18 119.4 . . ?
C18 C19 H19 120.0 . . ?
C18 C19 C20 120.0(4) . . ?
C20 C19 H19 120.0 . . ?
C19 C20 H20 120.1 . . ?
C19 C20 C21 119.9(4) . . ?
C21 C20 H20 120.1 . . ?
C16 C21 C20 120.4(4) . . ?
C16 C21 H21 119.8 . . ?
C20 C21 H21 119.8 . . ?
O6 C22 C23 117.6(3) . . ?
O7 C22 O6 123.8(3) . . ?
O7 C22 C23 118.6(3) . . ?
C24 C23 C22 120.5(3) . . ?
C24 C23 C28 118.8(3) . . ?
C28 C23 C22 120.8(3) . . ?
C23 C24 H24 119.6 . . ?
C23 C24 C25 120.9(4) . . ?
C25 C24 H24 119.6 . . ?
C24 C25 H25 120.1 . . ?
C26 C25 C24 119.7(4) . . ?
C26 C25 H25 120.1 . . ?
C25 C26 H26 120.2 . . ?
C27 C26 C25 119.6(4) . . ?
C27 C26 H26 120.2 . . ?
C26 C27 H27 119.6 . . ?
C26 C27 C28 120.8(4) . . ?
C28 C27 H27 119.6 . . ?
C23 C28 H28 119.9 . . ?
C27 C28 C23 120.2(4) . . ?
C27 C28 H28 119.9 . . ?

loop_
_geom_bond_atom_site_label_1
_geom_bond_atom_site_label_2
_geom_bond_distance
_geom_bond_site_symmetry_2
_geom_bond_publ_flag
Tb1 O1 2.470(2) . ?
Tb1 O2 2.279(2) . ?
Tb1 O3 2.352(2) 4_575 ?
Tb1 O4 2.269(2) . ?
Tb1 O5 2.339(2) 4_576 ?
Tb1 O6 2.354(2) . ?
Tb1 O8 2.490(2) . ?
Tb1 N1 2.592(2) . ?
O1 C1 1.253(4) . ?
O2 C8 1.251(4) . ?
O3 C8 1.257(3) . ?
O4 C15 1.261(4) . ?
O5 C15 1.253(3) . ?
O6 C22 1.254(4) . ?
O7 C22 1.245(4) . ?
O8 H8A 0.844(10) . ?
O8 H8B 0.838(10) . ?
O9A H9AA 0.8481 . ?
O9A H9AB 0.8455 . ?
O9B H9BA 0.8456 . ?
O9B H9BB 0.8464 . ?
N1 H1A 0.8900 . ?
N1 H1B 0.8900 . ?
N1 N2 1.410(3) . ?
N2 H2 0.8600 . ?
N2 C1 1.326(4) . ?
C1 C2 1.485(4) . ?
C2 C3 1.386(5) . ?
C2 C7 1.367(5) . ?
C3 H3 0.9300 . ?
C3 C4 1.381(5) . ?
C4 H4 0.9300 . ?
C4 C5 1.355(6) . ?
C5 H5 0.9300 . ?
C5 C6 1.364(6) . ?
C6 H6 0.9300 . ?
C6 C7 1.372(5) . ?
C7 H7 0.9300 . ?
C8 C9 1.496(4) . ?
C9 C10 1.384(4) . ?
C9 C14 1.370(5) . ?
C10 H10 0.9300 . ?
C10 C11 1.378(5) . ?
C11 H11 0.9300 . ?
C11 C12 1.366(6) . ?
C12 H12 0.9300 . ?
C12 C13 1.369(6) . ?
C13 H13 0.9300 . ?
C13 C14 1.388(5) . ?
C14 H14 0.9300 . ?
C15 C16 1.493(4) . ?
C16 C17 1.383(4) . ?
C16 C21 1.376(5) . ?
C17 H17 0.9300 . ?
C17 C18 1.382(5) . ?
C18 H18 0.9300 . ?
C18 C19 1.350(6) . ?
C19 H19 0.9300 . ?
C19 C20 1.365(6) . ?
C20 H20 0.9300 . ?
C20 C21 1.381(5) . ?
C21 H21 0.9300 . ?
C22 C23 1.495(5) . ?
C23 C24 1.378(5) . ?
C23 C28 1.384(5) . ?
C24 H24 0.9300 . ?
C24 C25 1.385(5) . ?
C25 H25 0.9300 . ?
C25 C26 1.374(6) . ?
C26 H26 0.9300 . ?
C26 C27 1.371(6) . ?
C27 H27 0.9300 . ?
C27 C28 1.375(5) . ?
C28 H28 0.9300 . ?

loop_
_geom_hbond_atom_site_label_D
_geom_hbond_atom_site_label_H
_geom_hbond_atom_site_label_A
_geom_hbond_distance_DH
_geom_hbond_distance_HA
_geom_hbond_distance_DA
_geom_hbond_angle_DHA
_geom_hbond_site_symmetry_A
_geom_hbond_publ_flag
O8 H8A O7 0.844(10) 1.799(16) 2.621(4) 164(4) . yes
O8 H8B O1 0.838(10) 2.131(15) 2.955(3) 168(5) 4_576 yes
O9A H9AA O7 0.85 2.37 3.09(2) 142.1 2_656 yes
O9A H9AB O9A 0.85 2.13 2.86(5) 144.3 3_677 yes
O9B H9BA O8 0.85 2.23 3.022(4) 156.3 2_656 yes
O9B H9BB O7 0.85 2.35 3.130(5) 152.9 4_576 yes
N1 H1A O4 0.89 2.50 3.060(3) 121.7 4_576 yes
N1 H1A O6 0.89 2.27 3.125(3) 160.5 4_576 yes
N2 H2 O9A 0.86 2.13 2.80(2) 133.7 . yes
N2 H2 O9B 0.86 2.10 2.895(4) 153.8 . yes

loop_
_geom_torsion_atom_site_label_1
_geom_torsion_atom_site_label_2
_geom_torsion_atom_site_label_3
_geom_torsion_atom_site_label_4
_geom_torsion
_geom_torsion_site_symmetry_1
_geom_torsion_site_symmetry_2
_geom_torsion_site_symmetry_3
_geom_torsion_site_symmetry_4
_geom_torsion_publ_flag
Tb1 O1 C1 N2 29.7(4) . . . . ?
Tb1 O1 C1 C2 -147.8(2) . . . . ?
Tb1 O2 C8 O3 -81.7(7) . . . . ?
Tb1 O2 C8 C9 100.4(7) . . . . ?
Tb1 O3 C8 O2 -27.5(4) 4_576 . . . ?
Tb1 O3 C8 C9 150.3(2) 4_576 . . . ?
Tb1 O4 C15 O5 76.4(5) . . . . ?
Tb1 O4 C15 C16 -104.8(4) . . . . ?
Tb1 O5 C15 O4 12.9(5) 4_575 . . . ?
Tb1 O5 C15 C16 -165.9(2) 4_575 . . . ?
Tb1 O6 C22 O7 19.6(6) . . . . ?
Tb1 O6 C22 C23 -161.1(2) . . . . ?
Tb1 N1 N2 C1 -21.8(3) . . . . ?
O1 C1 C2 C3 169.2(3) . . . . ?
O1 C1 C2 C7 -7.6(5) . . . . ?
O2 C8 C9 C10 4.0(4) . . . . ?
O2 C8 C9 C14 -179.0(3) . . . . ?
O3 C8 C9 C10 -174.0(3) . . . . ?
O3 C8 C9 C14 3.0(4) . . . . ?
O4 C15 C16 C17 12.4(5) . . . . ?
O4 C15 C16 C21 -167.7(3) . . . . ?
O5 C15 C16 C17 -168.8(3) . . . . ?
O5 C15 C16 C21 11.2(5) . . . . ?
O6 C22 C23 C24 1.9(5) . . . . ?
O6 C22 C23 C28 -177.2(3) . . . . ?
O7 C22 C23 C24 -178.7(4) . . . . ?
O7 C22 C23 C28 2.2(5) . . . . ?
N1 N2 C1 O1 -3.3(4) . . . . ?
N1 N2 C1 C2 174.3(3) . . . . ?
N2 C1 C2 C3 -8.3(5) . . . . ?
N2 C1 C2 C7 174.9(3) . . . . ?
C1 C2 C3 C4 -177.0(4) . . . . ?
C1 C2 C7 C6 178.2(4) . . . . ?
C2 C3 C4 C5 0.1(7) . . . . ?
C3 C2 C7 C6 1.2(6) . . . . ?
C3 C4 C5 C6 -0.9(8) . . . . ?
C4 C5 C6 C7 1.9(8) . . . . ?
C5 C6 C7 C2 -2.1(8) . . . . ?
C7 C2 C3 C4 -0.2(6) . . . . ?
C8 C9 C10 C11 175.4(3) . . . . ?
C8 C9 C14 C13 -176.4(3) . . . . ?
C9 C10 C11 C12 1.4(7) . . . . ?
C10 C9 C14 C13 0.7(6) . . . . ?
C10 C11 C12 C13 -0.1(8) . . . . ?
C11 C12 C13 C14 -0.9(8) . . . . ?
C12 C13 C14 C9 0.6(7) . . . . ?
C14 C9 C10 C11 -1.7(5) . . . . ?
C15 C16 C17 C18 177.8(4) . . . . ?
C15 C16 C21 C20 -178.8(4) . . . . ?
C16 C17 C18 C19 1.6(7) . . . . ?
C17 C16 C21 C20 1.2(6) . . . . ?
C17 C18 C19 C20 0.1(8) . . . . ?
C18 C19 C20 C21 -1.2(8) . . . . ?
C19 C20 C21 C16 0.6(7) . . . . ?
C21 C16 C17 C18 -2.2(6) . . . . ?
C22 C23 C24 C25 -179.7(3) . . . . ?
C22 C23 C28 C27 179.2(4) . . . . ?
C23 C24 C25 C26 1.1(6) . . . . ?
C24 C23 C28 C27 0.1(6) . . . . ?
C24 C25 C26 C27 -1.2(7) . . . . ?
C25 C26 C27 C28 0.7(7) . . . . ?
C26 C27 C28 C23 -0.2(7) . . . . ?
C28 C23 C24 C25 -0.5(6) . . . . ?
